data_4346786
loop_
_publ_author_name
'M\'arquez, Astrid'
'\'Avila, Elena'
'Urbaneja, Carmen'
'\'Alvarez, Eleuterio'
'Palma, Pilar'
'C\'ampora, Juan'

_publ_section_title
;
 Copper(I) Complexes of Zwitterionic Imidazolium-2-Amidinates, a Promising
 Class of Electroneutral, Amidinate-Type Ligands.
;
_journal_issue 22
_journal_name_full 'Inorganic chemistry'
_journal_page_first 11007
_journal_page_last 11017
_journal_paper_doi 10.1021/acs.inorgchem.5b02141
_journal_volume 54
_journal_year 2015
_chemical_formula_moiety 'C30 H42 N4'
_chemical_formula_sum 'C30 H42 N4'
_chemical_formula_weight 458.68
_space_group_IT_number 2
_space_group_name_Hall '-P 1'
_space_group_name_H-M_alt 'P -1'
_symmetry_cell_setting triclinic
_symmetry_space_group_name_Hall '-P 1'
_symmetry_space_group_name_H-M 'P -1'
_atom_sites_solution_hydrogens geom
_atom_sites_solution_primary direct
_atom_sites_solution_secondary difmap
_audit_creation_method SHELXL-97
_cell_angle_alpha 109.399(2)
_cell_angle_beta 106.206(2)
_cell_angle_gamma 90.741(2)
_cell_formula_units_Z 8
_cell_length_a 14.6732(8)
_cell_length_b 19.9967(11)
_cell_length_c 20.9683(10)
_cell_measurement_reflns_used 8345
_cell_measurement_temperature 213(2)
_cell_measurement_theta_max 18.80
_cell_measurement_theta_min 2.48
_cell_volume 5534.5(5)
_computing_cell_refinement 'APEX2 Software Suite (Bruker, 2007)'
_computing_data_collection 'APEX2 Software Suite (Bruker, 2007)'
_computing_data_reduction 'APEX2 Software Suite (Bruker, 2007)'
_computing_molecular_graphics 'SHELXTL (Sheldrick, 2008)'
_computing_publication_material 'SHELXTL and publCIF (Westrip, 2010)'
_computing_structure_refinement 'SHELXL97 (Sheldrick, 2008)'
_computing_structure_solution 'SIR2002 (Burla et al., 2003)'
_diffrn_ambient_temperature 213(2)
_diffrn_detector_area_resol_mean 8.26
_diffrn_measured_fraction_theta_full 0.991
_diffrn_measured_fraction_theta_max 0.991
_diffrn_measurement_device_type
;
 Bruker-Nonius X8kappa APEX II CCD area detector
;
_diffrn_measurement_method 'phi and omega scans with narrow frames'
_diffrn_radiation_monochromator graphite
_diffrn_radiation_source 'fine-focus sealed tube'
_diffrn_radiation_type MoK\a
_diffrn_radiation_wavelength 0.71073
_diffrn_reflns_av_R_equivalents 0.0905
_diffrn_reflns_av_sigmaI/netI 0.1018
_diffrn_reflns_limit_h_max 17
_diffrn_reflns_limit_h_min -17
_diffrn_reflns_limit_k_max 23
_diffrn_reflns_limit_k_min -18
_diffrn_reflns_limit_l_max 25
_diffrn_reflns_limit_l_min -25
_diffrn_reflns_number 110910
_diffrn_reflns_theta_full 25.25
_diffrn_reflns_theta_max 25.25
_diffrn_reflns_theta_min 1.08
_diffrn_standards_decay_% 0
_exptl_absorpt_coefficient_mu 0.065
_exptl_absorpt_correction_T_max 0.9871
_exptl_absorpt_correction_T_min 0.9682
_exptl_absorpt_correction_type multi-scan
_exptl_absorpt_process_details
;
program SADABS, Bruker (2001).
;
_exptl_crystal_colour yellow
_exptl_crystal_density_diffrn 1.101
_exptl_crystal_density_method 'not measured'
_exptl_crystal_description plate
_exptl_crystal_F_000 2000
_exptl_crystal_size_max 0.50
_exptl_crystal_size_mid 0.20
_exptl_crystal_size_min 0.20
_refine_diff_density_max 0.489
_refine_diff_density_min -0.520
_refine_diff_density_rms 0.075
_refine_ls_extinction_coef 0.0079(7)
_refine_ls_extinction_expression Fc^*^=kFc[1+0.001xFc^2^\l^3^/sin(2\q)]^-1/4^
_refine_ls_extinction_method SHELXL
_refine_ls_goodness_of_fit_ref 1.058
_refine_ls_hydrogen_treatment constr
_refine_ls_matrix_type fullcycle
_refine_ls_number_parameters 1324
_refine_ls_number_reflns 19878
_refine_ls_number_restraints 220
_refine_ls_restrained_S_all 1.060
_refine_ls_R_factor_all 0.1730
_refine_ls_R_factor_gt 0.0965
_refine_ls_shift/su_max 0.002
_refine_ls_shift/su_mean 0.000
_refine_ls_structure_factor_coef Fsqd
_refine_ls_weighting_details 'calc w=1/[\s^2^(Fo^2^)+(0.1159P)^2^+9.1373P] where P=(Fo^2^+2Fc^2^)/3'
_refine_ls_weighting_scheme calc
_refine_ls_wR_factor_gt 0.2659
_refine_ls_wR_factor_ref 0.2901
_reflns_number_gt 10638
_reflns_number_total 19878
_reflns_threshold_expression >2sigma(I)
_cod_data_source_file ic5b02141_si_001.cif
_cod_data_source_block IMeCDI-DiPP
_cod_depositor_comments
;
The following automatic conversions were performed:

data item '_symmetry_cell_setting' value 'Triclinic' was changed to
'triclinic' in accordance with the
/home/saulius/struct/COD-crude-data/automatic-downloads/DataCite-retrospective/ACS/depositions/lib/dictionaries/cif_core.dic
dictionary named 'cif_core.dic' version 2.4.2 last updated on
2011-04-26.

Automatic conversion script
Id: cif_fix_values 6909 2019-04-08 15:41:33Z antanas 
;
_cod_database_code 4346786

loop_
_symmetry_equiv_pos_as_xyz
'x, y, z'
'-x, -y, -z'

loop_
_atom_site_label
_atom_site_type_symbol
_atom_site_fract_x
_atom_site_fract_y
_atom_site_fract_z
_atom_site_U_iso_or_equiv
_atom_site_adp_type
_atom_site_occupancy
_atom_site_symmetry_multiplicity
_atom_site_calc_flag
_atom_site_refinement_flags
_atom_site_disorder_assembly
_atom_site_disorder_group
N1 N 0.4324(2) 0.26925(18) 0.00704(18) 0.0310(8) Uani 1 1 d . . .
N2 N 0.4789(2) 0.38965(18) 0.02814(19) 0.0338(8) Uani 1 1 d . . .
N3 N 0.6045(3) 0.3363(2) -0.0582(2) 0.0413(9) Uani 1 1 d . . .
N4 N 0.6481(2) 0.2744(2) 0.0086(2) 0.0406(9) Uani 1 1 d . . .
C1 C 0.4876(3) 0.3217(2) 0.0072(2) 0.0303(10) Uani 1 1 d . . .
C2 C 0.5778(3) 0.3096(2) -0.0149(2) 0.0340(10) Uani 1 1 d . . .
C3 C 0.6927(4) 0.3156(3) -0.0627(3) 0.0544(14) Uani 1 1 d . . .
H3 H 0.7274 0.3270 -0.0900 0.065 Uiso 1 1 calc R . .
C4 C 0.7195(4) 0.2768(3) -0.0217(3) 0.0533(14) Uani 1 1 d . . .
H4 H 0.7762 0.2552 -0.0146 0.064 Uiso 1 1 calc R . .
C5 C 0.5509(4) 0.3797(3) -0.0961(3) 0.0483(12) Uani 1 1 d . . .
H5A H 0.4913 0.3522 -0.1290 0.072 Uiso 1 1 calc R . .
H5B H 0.5884 0.3937 -0.1221 0.072 Uiso 1 1 calc R . .
H5C H 0.5373 0.4220 -0.0624 0.072 Uiso 1 1 calc R . .
C6 C 0.6579(3) 0.2439(3) 0.0646(3) 0.0493(13) Uani 1 1 d . . .
H6A H 0.6308 0.2735 0.1002 0.074 Uiso 1 1 calc R . .
H6B H 0.7250 0.2421 0.0864 0.074 Uiso 1 1 calc R . .
H6C H 0.6243 0.1960 0.0442 0.074 Uiso 1 1 calc R . .
C7 C 0.4369(3) 0.1961(2) -0.0228(2) 0.0288(9) Uani 1 1 d . . .
C8 C 0.4233(3) 0.1599(2) -0.0961(2) 0.0356(10) Uani 1 1 d . . .
C9 C 0.4161(3) 0.0854(2) -0.1219(3) 0.0413(11) Uani 1 1 d . . .
H9 H 0.4079 0.0612 -0.1704 0.050 Uiso 1 1 calc R . .
C10 C 0.4208(3) 0.0463(3) -0.0777(3) 0.0478(12) Uani 1 1 d . . .
H10 H 0.4151 -0.0038 -0.0961 0.057 Uiso 1 1 calc R . .
C11 C 0.4336(3) 0.0814(2) -0.0073(3) 0.0438(12) Uani 1 1 d . . .
H11 H 0.4373 0.0546 0.0225 0.053 Uiso 1 1 calc R . .
C12 C 0.4412(3) 0.1551(2) 0.0215(2) 0.0341(10) Uani 1 1 d . . .
C13 C 0.4130(3) 0.1981(2) -0.1490(2) 0.0398(11) Uani 1 1 d . . .
H13 H 0.4227 0.2501 -0.1222 0.048 Uiso 1 1 calc R . .
C14 C 0.3123(4) 0.1798(3) -0.2022(3) 0.0629(15) Uani 1 1 d . . .
H14A H 0.3019 0.1294 -0.2305 0.094 Uiso 1 1 calc R . .
H14B H 0.3061 0.2076 -0.2331 0.094 Uiso 1 1 calc R . .
H14C H 0.2652 0.1911 -0.1768 0.094 Uiso 1 1 calc R . .
C15 C 0.4894(4) 0.1810(3) -0.1870(3) 0.0576(14) Uani 1 1 d . . .
H15A H 0.5516 0.1874 -0.1525 0.086 Uiso 1 1 calc R . .
H15B H 0.4895 0.2128 -0.2133 0.086 Uiso 1 1 calc R . .
H15C H 0.4755 0.1320 -0.2196 0.086 Uiso 1 1 calc R . .
C16 C 0.4532(3) 0.1910(3) 0.0995(2) 0.0438(12) Uani 1 1 d . . .
H16 H 0.4791 0.2413 0.1127 0.053 Uiso 1 1 calc R . .
C17 C 0.3592(4) 0.1921(3) 0.1166(3) 0.0623(15) Uani 1 1 d . . .
H17A H 0.3185 0.2209 0.0942 0.093 Uiso 1 1 calc R . .
H17B H 0.3713 0.2123 0.1675 0.093 Uiso 1 1 calc R . .
H17C H 0.3276 0.1437 0.0991 0.093 Uiso 1 1 calc R . .
C18 C 0.5239(4) 0.1591(3) 0.1469(3) 0.0665(16) Uani 1 1 d . . .
H18A H 0.5378 0.1901 0.1961 0.100 Uiso 1 1 calc R . .
H18B H 0.5825 0.1548 0.1338 0.100 Uiso 1 1 calc R . .
H18C H 0.4963 0.1123 0.1411 0.100 Uiso 1 1 calc R . .
C19 C 0.4040(3) 0.4151(2) 0.0565(2) 0.0310(10) Uani 1 1 d . . .
C20 C 0.3214(3) 0.4310(3) 0.0135(3) 0.0454(12) Uani 1 1 d . . .
C21 C 0.2587(4) 0.4699(3) 0.0469(3) 0.0546(14) Uani 1 1 d . . .
H21 H 0.2046 0.4829 0.0193 0.065 Uiso 1 1 calc R . .
C22 C 0.2727(4) 0.4892(3) 0.1169(3) 0.0564(14) Uani 1 1 d . . .
H22 H 0.2301 0.5164 0.1378 0.068 Uiso 1 1 calc R . .
C23 C 0.3497(4) 0.4690(3) 0.1573(3) 0.0521(13) Uani 1 1 d . . .
H23 H 0.3575 0.4806 0.2059 0.062 Uiso 1 1 calc R . .
C24 C 0.4165(3) 0.4321(2) 0.1291(2) 0.0398(11) Uani 1 1 d . . .
C25 C 0.3009(4) 0.4060(4) -0.0662(3) 0.0679(17) Uani 1 1 d . . .
H25 H 0.3482 0.3731 -0.0783 0.081 Uiso 1 1 calc R . .
C26 C 0.2031(6) 0.3653(4) -0.1074(4) 0.103(3) Uani 1 1 d . . .
H26A H 0.1548 0.3978 -0.1027 0.154 Uiso 1 1 calc R . .
H26B H 0.1923 0.3284 -0.0889 0.154 Uiso 1 1 calc R . .
H26C H 0.1992 0.3435 -0.1570 0.154 Uiso 1 1 calc R . .
C27 C 0.3153(8) 0.4668(5) -0.0898(4) 0.153(5) Uani 1 1 d . . .
H27A H 0.3140 0.4485 -0.1391 0.229 Uiso 1 1 calc R . .
H27B H 0.3766 0.4944 -0.0610 0.229 Uiso 1 1 calc R . .
H27C H 0.2647 0.4970 -0.0847 0.229 Uiso 1 1 calc R . .
C28 C 0.5003(4) 0.4104(3) 0.1748(2) 0.0483(12) Uani 1 1 d . . .
H28 H 0.5236 0.3704 0.1430 0.058 Uiso 1 1 calc R . .
C29 C 0.5820(4) 0.4701(4) 0.2129(4) 0.088(2) Uani 1 1 d . . .
H29A H 0.5999 0.4857 0.1785 0.132 Uiso 1 1 calc R . .
H29B H 0.6363 0.4529 0.2390 0.132 Uiso 1 1 calc R . .
H29C H 0.5621 0.5097 0.2455 0.132 Uiso 1 1 calc R . .
C30 C 0.4742(5) 0.3833(4) 0.2283(3) 0.0784(18) Uani 1 1 d . . .
H30A H 0.4607 0.4230 0.2648 0.118 Uiso 1 1 calc R . .
H30B H 0.5271 0.3615 0.2497 0.118 Uiso 1 1 calc R . .
H30C H 0.4181 0.3483 0.2042 0.118 Uiso 1 1 calc R . .
N5 N 0.9933(2) 0.13027(18) 0.03443(18) 0.0320(8) Uani 1 1 d . . .
N6 N 0.9401(2) 0.23315(17) 0.01135(18) 0.0301(8) Uani 1 1 d . . .
N7 N 1.0959(3) 0.11647(19) -0.06867(19) 0.0364(9) Uani 1 1 d . . .
N8 N 1.1468(2) 0.2274(2) -0.0081(2) 0.0387(9) Uani 1 1 d . . .
C31 C 0.9952(3) 0.1817(2) 0.0084(2) 0.0277(9) Uani 1 1 d . . .
C32 C 1.0768(3) 0.1759(2) -0.0228(2) 0.0328(10) Uani 1 1 d . . .
C33 C 1.1785(3) 0.1314(3) -0.0818(3) 0.0500(13) Uani 1 1 d . . .
H33 H 1.2074 0.0993 -0.1121 0.060 Uiso 1 1 calc R . .
C34 C 1.2110(3) 0.2004(3) -0.0435(3) 0.0527(13) Uani 1 1 d . . .
H34 H 1.2671 0.2252 -0.0414 0.063 Uiso 1 1 calc R . .
C35 C 1.0380(4) 0.0467(3) -0.1012(3) 0.0515(13) Uani 1 1 d . . .
H35A H 1.0258 0.0318 -0.0646 0.077 Uiso 1 1 calc R . .
H35B H 1.0722 0.0120 -0.1273 0.077 Uiso 1 1 calc R . .
H35C H 0.9778 0.0501 -0.1335 0.077 Uiso 1 1 calc R . .
C36 C 1.1629(3) 0.2989(3) 0.0442(3) 0.0563(14) Uani 1 1 d . . .
H36A H 1.1295 0.3310 0.0223 0.084 Uiso 1 1 calc R . .
H36B H 1.2308 0.3151 0.0624 0.084 Uiso 1 1 calc R . .
H36C H 1.1392 0.2983 0.0829 0.084 Uiso 1 1 calc R . .
C37 C 0.9260(3) 0.1277(2) 0.0704(2) 0.0320(10) Uani 1 1 d . A .
C38 C 0.8321(3) 0.0936(2) 0.0334(2) 0.0352(10) Uani 1 1 d . . .
C39 C 0.7740(4) 0.0824(3) 0.0714(3) 0.0479(12) Uani 1 1 d . . .
H39 H 0.7118 0.0589 0.0467 0.057 Uiso 1 1 calc R . .
C40 C 0.8042(4) 0.1045(3) 0.1443(3) 0.0544(14) Uani 1 1 d . . .
H40 H 0.7636 0.0961 0.1692 0.065 Uiso 1 1 calc R . .
C41 C 0.8939(4) 0.1387(3) 0.1795(3) 0.0530(13) Uani 1 1 d . A .
H41 H 0.9145 0.1541 0.2293 0.064 Uiso 1 1 calc R . .
C42 C 0.9563(3) 0.1518(3) 0.1448(2) 0.0433(12) Uani 1 1 d D . .
C43 C 0.8000(3) 0.0643(3) -0.0464(3) 0.0491(12) Uani 1 1 d . . .
H43 H 0.8400 0.0914 -0.0627 0.059 Uiso 1 1 calc R . .
C44 C 0.8184(5) -0.0135(3) -0.0723(3) 0.080(2) Uani 1 1 d . . .
H44A H 0.8858 -0.0170 -0.0537 0.121 Uiso 1 1 calc R . .
H44B H 0.7995 -0.0319 -0.1237 0.121 Uiso 1 1 calc R . .
H44C H 0.7815 -0.0413 -0.0559 0.121 Uiso 1 1 calc R . .
C45 C 0.6952(4) 0.0721(3) -0.0799(3) 0.0624(15) Uani 1 1 d . . .
H45A H 0.6538 0.0388 -0.0727 0.094 Uiso 1 1 calc R . .
H45B H 0.6831 0.0618 -0.1303 0.094 Uiso 1 1 calc R . .
H45C H 0.6824 0.1205 -0.0578 0.094 Uiso 1 1 calc R . .
C46A C 1.0546(8) 0.1941(5) 0.1897(7) 0.069(2) Uani 0.65 1 d PDU A 1
H46A H 1.0939 0.1972 0.1591 0.083 Uiso 0.65 1 calc PR A 1
C47A C 1.1034(8) 0.1522(5) 0.2404(6) 0.081(3) Uani 0.65 1 d PDU A 1
H47A H 1.0738 0.1604 0.2779 0.122 Uiso 0.65 1 calc PR A 1
H47B H 1.1710 0.1692 0.2610 0.122 Uiso 0.65 1 calc PR A 1
H47C H 1.0952 0.1016 0.2132 0.122 Uiso 0.65 1 calc PR A 1
C48A C 1.0486(7) 0.2696(4) 0.2408(5) 0.073(2) Uani 0.65 1 d PDU A 1
H48A H 1.0009 0.2926 0.2157 0.109 Uiso 0.65 1 calc PR A 1
H48B H 1.1103 0.2981 0.2579 0.109 Uiso 0.65 1 calc PR A 1
H48C H 1.0310 0.2653 0.2807 0.109 Uiso 0.65 1 calc PR A 1
C46B C 1.0607(12) 0.1800(10) 0.1806(14) 0.069(3) Uani 0.35 1 d PDU A 2
H46B H 1.0807 0.1638 0.1370 0.083 Uiso 0.35 1 calc PR A 2
C47B C 1.1290(15) 0.1489(9) 0.2194(11) 0.077(3) Uani 0.35 1 d PDU A 2
H47D H 1.1801 0.1854 0.2531 0.116 Uiso 0.35 1 calc PR A 2
H47E H 1.1549 0.1130 0.1874 0.116 Uiso 0.35 1 calc PR A 2
H47F H 1.0994 0.1269 0.2446 0.116 Uiso 0.35 1 calc PR A 2
C48B C 1.0765(13) 0.2580(8) 0.1942(10) 0.072(3) Uani 0.35 1 d PDU A 2
H48D H 1.1442 0.2725 0.2056 0.108 Uiso 0.35 1 calc PR A 2
H48E H 1.0539 0.2845 0.2336 0.108 Uiso 0.35 1 calc PR A 2
H48F H 1.0418 0.2679 0.1522 0.108 Uiso 0.35 1 calc PR A 2
C49 C 0.9403(3) 0.2841(2) -0.0211(2) 0.0278(9) Uani 1 1 d . B .
C50 C 0.9209(3) 0.2676(2) -0.0943(2) 0.0335(10) Uani 1 1 d . . .
C51 C 0.9176(3) 0.3237(3) -0.1206(3) 0.0442(12) Uani 1 1 d . . .
H51 H 0.9074 0.3128 -0.1694 0.053 Uiso 1 1 calc R . .
C52 C 0.9285(4) 0.3931(3) -0.0782(3) 0.0490(13) Uani 1 1 d . . .
H52 H 0.9258 0.4296 -0.0974 0.059 Uiso 1 1 calc R . .
C53 C 0.9436(3) 0.4094(2) -0.0069(3) 0.0436(12) Uani 1 1 d . B .
H53 H 0.9500 0.4576 0.0221 0.052 Uiso 1 1 calc R . .
C54 C 0.9496(3) 0.3576(2) 0.0240(2) 0.0358(10) Uani 1 1 d D . .
C55 C 0.8993(3) 0.1910(2) -0.1476(2) 0.0361(10) Uani 1 1 d . . .
H55 H 0.9115 0.1585 -0.1203 0.043 Uiso 1 1 calc R . .
C56 C 0.9625(4) 0.1749(3) -0.1960(3) 0.0572(14) Uani 1 1 d . . .
H56A H 0.9480 0.2030 -0.2266 0.086 Uiso 1 1 calc R . .
H56B H 0.9509 0.1246 -0.2247 0.086 Uiso 1 1 calc R . .
H56C H 1.0291 0.1869 -0.1675 0.086 Uiso 1 1 calc R . .
C57 C 0.7936(4) 0.1753(3) -0.1913(3) 0.0563(14) Uani 1 1 d . . .
H57A H 0.7783 0.2086 -0.2164 0.085 Uiso 1 1 calc R . .
H57B H 0.7544 0.1803 -0.1600 0.085 Uiso 1 1 calc R . .
H57C H 0.7812 0.1269 -0.2253 0.085 Uiso 1 1 calc R . .
C58A C 0.9595(10) 0.3814(10) 0.1032(7) 0.053(2) Uani 0.50 1 d PDU B 1
H58A H 0.9731 0.3415 0.1212 0.064 Uiso 0.50 1 calc PR B 1
C59A C 0.8679(7) 0.4162(7) 0.1204(7) 0.070(3) Uani 0.50 1 d PDU B 1
H59A H 0.8609 0.4586 0.1075 0.105 Uiso 0.50 1 calc PR B 1
H59B H 0.8759 0.4292 0.1707 0.105 Uiso 0.50 1 calc PR B 1
H59C H 0.8114 0.3821 0.0936 0.105 Uiso 0.50 1 calc PR B 1
C60A C 1.0415(7) 0.4455(7) 0.1435(8) 0.065(3) Uani 0.50 1 d PDU B 1
H60A H 1.0853 0.4427 0.1158 0.097 Uiso 0.50 1 calc PR B 1
H60B H 1.0758 0.4429 0.1893 0.097 Uiso 0.50 1 calc PR B 1
H60C H 1.0140 0.4902 0.1502 0.097 Uiso 0.50 1 calc PR B 1
C58B C 0.9698(10) 0.3739(10) 0.1021(7) 0.050(2) Uani 0.50 1 d PDU B 2
H58B H 0.9922 0.3282 0.1051 0.060 Uiso 0.50 1 calc PR B 2
C59B C 0.8818(6) 0.3708(7) 0.1233(6) 0.060(2) Uani 0.50 1 d PDU B 2
H59D H 0.8580 0.3214 0.1114 0.090 Uiso 0.50 1 calc PR B 2
H59E H 0.8337 0.3936 0.0983 0.090 Uiso 0.50 1 calc PR B 2
H59F H 0.8964 0.3955 0.1740 0.090 Uiso 0.50 1 calc PR B 2
C60B C 1.0507(7) 0.4231(7) 0.1556(7) 0.060(3) Uani 0.50 1 d PDU B 2
H60D H 1.0428 0.4711 0.1555 0.090 Uiso 0.50 1 calc PR B 2
H60E H 1.1094 0.4091 0.1450 0.090 Uiso 0.50 1 calc PR B 2
H60F H 1.0536 0.4217 0.2019 0.090 Uiso 0.50 1 calc PR B 2
N9 N 0.4659(2) 0.10325(18) 0.47134(18) 0.0324(8) Uani 1 1 d . . .
N10 N 0.4412(2) 0.22364(17) 0.49189(18) 0.0308(8) Uani 1 1 d . . .
N11 N 0.6677(3) 0.2243(2) 0.5273(2) 0.0460(10) Uani 1 1 d . . .
N12 N 0.6466(3) 0.1516(2) 0.57961(19) 0.0443(10) Uani 1 1 d . . .
C61 C 0.4952(3) 0.1724(2) 0.4987(2) 0.0285(9) Uani 1 1 d . . .
C62 C 0.6011(3) 0.1841(2) 0.5354(2) 0.0355(10) Uani 1 1 d . . .
C63 C 0.7551(4) 0.2151(3) 0.5657(3) 0.0679(17) Uani 1 1 d . . .
H63 H 0.8141 0.2368 0.5687 0.082 Uiso 1 1 calc R . .
C64 C 0.7428(4) 0.1703(3) 0.5981(3) 0.0647(17) Uani 1 1 d . . .
H64 H 0.7911 0.1544 0.6279 0.078 Uiso 1 1 calc R . .
C65 C 0.6542(4) 0.2667(3) 0.4817(3) 0.0680(17) Uani 1 1 d . . .
H65A H 0.6084 0.2402 0.4361 0.102 Uiso 1 1 calc R . .
H65B H 0.7148 0.2774 0.4749 0.102 Uiso 1 1 calc R . .
H65C H 0.6305 0.3110 0.5035 0.102 Uiso 1 1 calc R . .
C66 C 0.6056(4) 0.1034(3) 0.6059(3) 0.0599(15) Uani 1 1 d . . .
H66A H 0.5726 0.1300 0.6387 0.090 Uiso 1 1 calc R . .
H66B H 0.6561 0.0816 0.6300 0.090 Uiso 1 1 calc R . .
H66C H 0.5606 0.0665 0.5664 0.090 Uiso 1 1 calc R . .
C67 C 0.3690(3) 0.0822(2) 0.4308(2) 0.0325(10) Uani 1 1 d . . .
C68 C 0.3439(3) 0.0655(2) 0.3573(2) 0.0382(11) Uani 1 1 d . . .
C69 C 0.2516(4) 0.0349(3) 0.3156(3) 0.0526(13) Uani 1 1 d . . .
H69 H 0.2345 0.0237 0.2663 0.063 Uiso 1 1 calc R . .
C70 C 0.1854(4) 0.0210(3) 0.3458(3) 0.0581(15) Uani 1 1 d . . .
H70 H 0.1242 -0.0017 0.3170 0.070 Uiso 1 1 calc R . .
C71 C 0.2082(4) 0.0400(3) 0.4177(3) 0.0550(14) Uani 1 1 d . . .
H71 H 0.1613 0.0319 0.4379 0.066 Uiso 1 1 calc R . .
C72 C 0.2990(3) 0.0708(2) 0.4615(2) 0.0421(11) Uani 1 1 d . . .
C73 C 0.4182(4) 0.0794(3) 0.3238(3) 0.0525(13) Uani 1 1 d . . .
H73 H 0.4687 0.1161 0.3611 0.063 Uiso 1 1 calc R . .
C74 C 0.4641(6) 0.0119(4) 0.2990(4) 0.101(3) Uani 1 1 d . . .
H74A H 0.4904 -0.0042 0.3385 0.151 Uiso 1 1 calc R . .
H74B H 0.5149 0.0216 0.2808 0.151 Uiso 1 1 calc R . .
H74C H 0.4164 -0.0249 0.2618 0.151 Uiso 1 1 calc R . .
C75 C 0.3794(5) 0.1070(3) 0.2638(3) 0.0751(18) Uani 1 1 d . . .
H75A H 0.3329 0.0707 0.2250 0.113 Uiso 1 1 calc R . .
H75B H 0.4313 0.1186 0.2477 0.113 Uiso 1 1 calc R . .
H75C H 0.3490 0.1495 0.2803 0.113 Uiso 1 1 calc R . .
C76 C 0.3235(4) 0.0912(3) 0.5411(3) 0.0529(13) Uani 1 1 d . . .
H76 H 0.3854 0.1220 0.5626 0.063 Uiso 1 1 calc R . .
C77 C 0.3369(6) 0.0253(4) 0.5610(4) 0.092(2) Uani 1 1 d . . .
H77A H 0.2797 -0.0086 0.5360 0.138 Uiso 1 1 calc R . .
H77B H 0.3484 0.0383 0.6117 0.138 Uiso 1 1 calc R . .
H77C H 0.3910 0.0038 0.5481 0.138 Uiso 1 1 calc R . .
C78 C 0.2512(6) 0.1329(4) 0.5719(4) 0.094(2) Uani 1 1 d . . .
H78A H 0.2376 0.1717 0.5538 0.141 Uiso 1 1 calc R . .
H78B H 0.2767 0.1522 0.6231 0.141 Uiso 1 1 calc R . .
H78C H 0.1927 0.1016 0.5584 0.141 Uiso 1 1 calc R . .
C79 C 0.4702(3) 0.2965(2) 0.5254(2) 0.0264(9) Uani 1 1 d . . .
C80 C 0.4475(3) 0.3399(2) 0.4823(2) 0.0328(10) Uani 1 1 d . . .
C81 C 0.4751(3) 0.4127(2) 0.5135(2) 0.0408(11) Uani 1 1 d . . .
H81 H 0.4607 0.4414 0.4853 0.049 Uiso 1 1 calc R . .
C82 C 0.5229(4) 0.4443(2) 0.5844(2) 0.0446(12) Uani 1 1 d . . .
H82 H 0.5441 0.4935 0.6038 0.053 Uiso 1 1 calc R . .
C83 C 0.5393(3) 0.4031(2) 0.6268(2) 0.0428(11) Uani 1 1 d . . .
H83 H 0.5698 0.4251 0.6757 0.051 Uiso 1 1 calc R . .
C84 C 0.5120(3) 0.3299(2) 0.5994(2) 0.0328(10) Uani 1 1 d . . .
C85 C 0.3931(3) 0.3075(3) 0.4043(2) 0.0447(12) Uani 1 1 d . . .
H85 H 0.3629 0.2595 0.3959 0.054 Uiso 1 1 calc R . .
C86 C 0.4549(5) 0.2984(4) 0.3565(3) 0.084(2) Uani 1 1 d . . .
H86A H 0.4970 0.3421 0.3712 0.126 Uiso 1 1 calc R . .
H86B H 0.4149 0.2876 0.3080 0.126 Uiso 1 1 calc R . .
H86C H 0.4929 0.2595 0.3592 0.126 Uiso 1 1 calc R . .
C87 C 0.3129(5) 0.3510(4) 0.3818(3) 0.086(2) Uani 1 1 d . . .
H87A H 0.3405 0.3947 0.3805 0.129 Uiso 1 1 calc R . .
H87B H 0.2767 0.3627 0.4156 0.129 Uiso 1 1 calc R . .
H87C H 0.2709 0.3232 0.3351 0.129 Uiso 1 1 calc R . .
C88 C 0.5173(3) 0.2909(2) 0.6511(2) 0.0420(11) Uani 1 1 d . . .
H88 H 0.5042 0.2391 0.6236 0.050 Uiso 1 1 calc R . .
C89 C 0.4403(4) 0.3113(3) 0.6879(3) 0.0642(16) Uani 1 1 d . . .
H89A H 0.4519 0.3619 0.7158 0.096 Uiso 1 1 calc R . .
H89B H 0.4418 0.2841 0.7187 0.096 Uiso 1 1 calc R . .
H89C H 0.3781 0.3009 0.6525 0.096 Uiso 1 1 calc R . .
C90 C 0.6154(4) 0.3044(3) 0.7066(3) 0.0635(15) Uani 1 1 d . . .
H90A H 0.6643 0.2927 0.6829 0.095 Uiso 1 1 calc R . .
H90B H 0.6162 0.2748 0.7352 0.095 Uiso 1 1 calc R . .
H90C H 0.6279 0.3543 0.7369 0.095 Uiso 1 1 calc R . .
N13 N 0.0453(2) 0.62155(19) 0.5221(2) 0.0382(9) Uani 1 1 d . . .
N14 N 0.0704(2) 0.73167(19) 0.5081(2) 0.0395(9) Uani 1 1 d . . .
N15 N -0.1386(3) 0.7308(2) 0.5210(2) 0.0429(9) Uani 1 1 d . . .
N16 N -0.1550(3) 0.6205(2) 0.4528(2) 0.0434(10) Uani 1 1 d . . .
C91 C 0.0171(3) 0.6784(2) 0.5077(2) 0.0368(10) Uani 1 1 d . . .
C92 C -0.0901(3) 0.6767(3) 0.4932(2) 0.0394(11) Uani 1 1 d . . .
C93 C -0.2342(3) 0.7065(3) 0.4956(3) 0.0554(14) Uani 1 1 d . . .
H93 H -0.2836 0.7334 0.5062 0.066 Uiso 1 1 calc R . .
C94 C -0.2453(3) 0.6390(3) 0.4538(3) 0.0535(14) Uani 1 1 d . . .
H94 H -0.3034 0.6092 0.4295 0.064 Uiso 1 1 calc R . .
C95 C -0.0981(4) 0.7996(3) 0.5739(3) 0.0571(14) Uani 1 1 d . . .
H95A H -0.0364 0.7955 0.6040 0.086 Uiso 1 1 calc R . .
H95B H -0.1404 0.8166 0.6026 0.086 Uiso 1 1 calc R . .
H95C H -0.0901 0.8331 0.5508 0.086 Uiso 1 1 calc R . .
C96 C -0.1374(4) 0.5495(3) 0.4124(3) 0.0608(15) Uani 1 1 d . . .
H96A H -0.1170 0.5518 0.3729 0.091 Uiso 1 1 calc R . .
H96B H -0.1957 0.5169 0.3946 0.091 Uiso 1 1 calc R . .
H96C H -0.0879 0.5327 0.4429 0.091 Uiso 1 1 calc R . .
C97 C 0.1427(3) 0.6103(2) 0.5362(3) 0.0395(11) Uani 1 1 d . . .
C98 C 0.2037(3) 0.6342(3) 0.6059(3) 0.0461(12) Uani 1 1 d . . .
C99 C 0.2939(4) 0.6117(3) 0.6196(3) 0.0598(15) Uani 1 1 d . . .
H99 H 0.3350 0.6276 0.6663 0.072 Uiso 1 1 calc R . .
C100 C 0.3243(4) 0.5668(3) 0.5663(3) 0.0641(16) Uani 1 1 d . . .
H100 H 0.3844 0.5504 0.5770 0.077 Uiso 1 1 calc R . .
C101 C 0.2683(4) 0.5462(3) 0.4985(3) 0.0594(15) Uani 1 1 d . . .
H101 H 0.2911 0.5172 0.4622 0.071 Uiso 1 1 calc R . .
C102 C 0.1764(3) 0.5672(3) 0.4813(3) 0.0497(13) Uani 1 1 d . . .
C103 C 0.1755(4) 0.6844(3) 0.6662(3) 0.0620(15) Uani 1 1 d . . .
H103 H 0.1112 0.6973 0.6472 0.074 Uiso 1 1 calc R . .
C104 C 0.1717(6) 0.6500(5) 0.7203(4) 0.111(3) Uani 1 1 d . . .
H10A H 0.1281 0.6062 0.6971 0.166 Uiso 1 1 calc R . .
H10B H 0.1496 0.6826 0.7573 0.166 Uiso 1 1 calc R . .
H10C H 0.2350 0.6392 0.7411 0.166 Uiso 1 1 calc R . .
C105 C 0.2450(6) 0.7519(4) 0.7022(4) 0.108(3) Uani 1 1 d . . .
H10D H 0.3075 0.7406 0.7241 0.162 Uiso 1 1 calc R . .
H10E H 0.2226 0.7857 0.7383 0.162 Uiso 1 1 calc R . .
H10F H 0.2495 0.7728 0.6673 0.162 Uiso 1 1 calc R . .
C106 C 0.1166(4) 0.5423(3) 0.4044(3) 0.0588(14) Uani 1 1 d . . .
H106 H 0.0604 0.5692 0.4015 0.071 Uiso 1 1 calc R . .
C107 C 0.0794(5) 0.4632(3) 0.3778(4) 0.085(2) Uani 1 1 d . . .
H10G H 0.1326 0.4349 0.3768 0.127 Uiso 1 1 calc R . .
H10H H 0.0350 0.4497 0.3304 0.127 Uiso 1 1 calc R . .
H10I H 0.0471 0.4546 0.4094 0.127 Uiso 1 1 calc R . .
C108 C 0.1699(5) 0.5583(4) 0.3571(4) 0.086(2) Uani 1 1 d . . .
H10J H 0.1944 0.6085 0.3762 0.129 Uiso 1 1 calc R . .
H10K H 0.1265 0.5469 0.3096 0.129 Uiso 1 1 calc R . .
H10L H 0.2226 0.5296 0.3555 0.129 Uiso 1 1 calc R . .
C109 C 0.0407(3) 0.7851(3) 0.4806(3) 0.0414(11) Uani 1 1 d . . .
C110 C -0.0101(3) 0.7705(3) 0.4082(3) 0.0474(12) Uani 1 1 d . . .
C111 C -0.0235(4) 0.8276(3) 0.3830(3) 0.0607(15) Uani 1 1 d . . .
H111 H -0.0578 0.8185 0.3352 0.073 Uiso 1 1 calc R . .
C112 C 0.0125(4) 0.8971(3) 0.4269(3) 0.0670(16) Uani 1 1 d . . .
H112 H 0.0049 0.9344 0.4086 0.080 Uiso 1 1 calc R . .
C113 C 0.0594(4) 0.9112(3) 0.4973(3) 0.0617(15) Uani 1 1 d . . .
H113 H 0.0815 0.9587 0.5271 0.074 Uiso 1 1 calc R . .
C114 C 0.0754(3) 0.8572(3) 0.5260(3) 0.0477(12) Uani 1 1 d . . .
C115 C -0.0464(3) 0.6959(3) 0.3548(3) 0.0476(12) Uani 1 1 d . . .
H115 H -0.0286 0.6618 0.3801 0.057 Uiso 1 1 calc R . .
C116 C -0.0016(4) 0.6770(4) 0.2949(3) 0.0722(17) Uani 1 1 d . . .
H11A H -0.0211 0.7076 0.2672 0.108 Uiso 1 1 calc R . .
H11B H -0.0226 0.6275 0.2646 0.108 Uiso 1 1 calc R . .
H11C H 0.0674 0.6837 0.3144 0.108 Uiso 1 1 calc R . .
C117 C -0.1560(4) 0.6862(3) 0.3247(3) 0.0636(15) Uani 1 1 d . . .
H11D H -0.1753 0.7159 0.2961 0.095 Uiso 1 1 calc R . .
H11E H -0.1837 0.7000 0.3635 0.095 Uiso 1 1 calc R . .
H11F H -0.1780 0.6365 0.2957 0.095 Uiso 1 1 calc R . .
C118 C 0.1291(4) 0.8752(3) 0.6037(3) 0.0567(14) Uani 1 1 d . . .
H118 H 0.1152 0.8339 0.6168 0.068 Uiso 1 1 calc R . .
C119 C 0.0980(5) 0.9402(3) 0.6522(3) 0.087(2) Uani 1 1 d . . .
H11G H 0.1225 0.9832 0.6478 0.131 Uiso 1 1 calc R . .
H11H H 0.1229 0.9424 0.7009 0.131 Uiso 1 1 calc R . .
H11I H 0.0288 0.9364 0.6388 0.131 Uiso 1 1 calc R . .
C120 C 0.2365(4) 0.8858(4) 0.6172(4) 0.089(2) Uani 1 1 d . . .
H12A H 0.2566 0.8429 0.5890 0.134 Uiso 1 1 calc R . .
H12B H 0.2688 0.8957 0.6671 0.134 Uiso 1 1 calc R . .
H12C H 0.2525 0.9257 0.6042 0.134 Uiso 1 1 calc R . .

loop_
_atom_site_aniso_label
_atom_site_aniso_U_11
_atom_site_aniso_U_22
_atom_site_aniso_U_33
_atom_site_aniso_U_23
_atom_site_aniso_U_13
_atom_site_aniso_U_12
N1 0.0309(19) 0.029(2) 0.040(2) 0.0137(17) 0.0192(16) 0.0054(16)
N2 0.035(2) 0.027(2) 0.043(2) 0.0128(17) 0.0162(17) 0.0028(16)
N3 0.042(2) 0.039(2) 0.047(2) 0.0126(19) 0.0223(19) 0.0005(18)
N4 0.025(2) 0.039(2) 0.060(3) 0.013(2) 0.0214(18) 0.0031(17)
C1 0.027(2) 0.033(3) 0.032(2) 0.012(2) 0.0090(18) 0.0023(19)
C2 0.034(2) 0.026(2) 0.042(3) 0.007(2) 0.015(2) -0.0002(19)
C3 0.042(3) 0.055(3) 0.070(4) 0.012(3) 0.035(3) 0.000(3)
C4 0.038(3) 0.052(3) 0.075(4) 0.016(3) 0.031(3) 0.005(2)
C5 0.053(3) 0.048(3) 0.055(3) 0.026(3) 0.024(3) 0.002(2)
C6 0.036(3) 0.053(3) 0.062(3) 0.025(3) 0.013(2) 0.008(2)
C7 0.022(2) 0.024(2) 0.040(3) 0.007(2) 0.0152(18) 0.0016(17)
C8 0.035(2) 0.035(3) 0.041(3) 0.013(2) 0.017(2) 0.005(2)
C9 0.048(3) 0.032(3) 0.042(3) 0.006(2) 0.019(2) 0.007(2)
C10 0.052(3) 0.026(3) 0.061(4) 0.009(2) 0.018(3) 0.006(2)
C11 0.046(3) 0.040(3) 0.054(3) 0.023(3) 0.019(2) 0.006(2)
C12 0.032(2) 0.029(2) 0.042(3) 0.013(2) 0.012(2) 0.0024(19)
C13 0.046(3) 0.037(3) 0.038(3) 0.012(2) 0.016(2) 0.009(2)
C14 0.063(4) 0.064(4) 0.055(4) 0.025(3) 0.003(3) 0.004(3)
C15 0.070(4) 0.053(3) 0.062(4) 0.020(3) 0.039(3) 0.009(3)
C16 0.053(3) 0.040(3) 0.043(3) 0.020(2) 0.016(2) -0.002(2)
C17 0.059(4) 0.079(4) 0.051(3) 0.019(3) 0.023(3) 0.017(3)
C18 0.065(4) 0.087(4) 0.051(4) 0.031(3) 0.014(3) 0.015(3)
C19 0.028(2) 0.024(2) 0.042(3) 0.0095(19) 0.0142(19) 0.0015(18)
C20 0.036(3) 0.053(3) 0.052(3) 0.027(3) 0.009(2) 0.010(2)
C21 0.041(3) 0.052(3) 0.075(4) 0.027(3) 0.017(3) 0.018(2)
C22 0.050(3) 0.045(3) 0.077(4) 0.015(3) 0.032(3) 0.013(3)
C23 0.060(3) 0.043(3) 0.051(3) 0.004(2) 0.027(3) 0.016(3)
C24 0.049(3) 0.033(3) 0.037(3) 0.010(2) 0.014(2) 0.007(2)
C25 0.041(3) 0.116(5) 0.063(4) 0.055(4) 0.013(3) 0.021(3)
C26 0.119(6) 0.098(6) 0.072(5) 0.033(4) -0.002(4) -0.024(5)
C27 0.211(10) 0.148(8) 0.078(6) 0.066(6) -0.016(6) -0.093(8)
C28 0.057(3) 0.049(3) 0.037(3) 0.011(2) 0.013(2) 0.016(3)
C29 0.055(4) 0.099(5) 0.102(5) 0.046(4) -0.002(4) -0.004(4)
C30 0.090(5) 0.086(5) 0.062(4) 0.038(4) 0.014(3) 0.014(4)
N5 0.032(2) 0.030(2) 0.037(2) 0.0124(17) 0.0138(16) 0.0068(16)
N6 0.0288(19) 0.0254(19) 0.040(2) 0.0148(16) 0.0125(16) 0.0067(15)
N7 0.036(2) 0.037(2) 0.040(2) 0.0115(18) 0.0196(17) 0.0135(17)
N8 0.0244(19) 0.042(2) 0.052(2) 0.0165(19) 0.0158(17) 0.0073(17)
C31 0.024(2) 0.024(2) 0.031(2) 0.0050(19) 0.0083(18) 0.0005(18)
C32 0.033(2) 0.032(3) 0.036(3) 0.015(2) 0.0100(19) 0.009(2)
C33 0.039(3) 0.067(4) 0.057(3) 0.027(3) 0.026(2) 0.027(3)
C34 0.033(3) 0.070(4) 0.066(4) 0.030(3) 0.025(3) 0.018(3)
C35 0.064(3) 0.037(3) 0.055(3) 0.009(2) 0.028(3) 0.015(3)
C36 0.034(3) 0.038(3) 0.090(4) 0.016(3) 0.016(3) -0.001(2)
C37 0.039(3) 0.024(2) 0.040(3) 0.016(2) 0.015(2) 0.0113(19)
C38 0.037(3) 0.025(2) 0.040(3) 0.007(2) 0.011(2) -0.0010(19)
C39 0.042(3) 0.040(3) 0.062(4) 0.017(3) 0.018(3) 0.001(2)
C40 0.072(4) 0.051(3) 0.053(4) 0.024(3) 0.033(3) 0.008(3)
C41 0.063(4) 0.061(4) 0.035(3) 0.017(3) 0.017(3) 0.000(3)
C42 0.040(3) 0.053(3) 0.035(3) 0.015(2) 0.010(2) 0.001(2)
C43 0.043(3) 0.045(3) 0.051(3) 0.007(2) 0.014(2) -0.004(2)
C44 0.079(4) 0.064(4) 0.061(4) -0.012(3) 0.003(3) 0.014(3)
C45 0.058(3) 0.064(4) 0.054(4) 0.018(3) 0.004(3) 0.007(3)
C46A 0.065(3) 0.080(3) 0.059(3) 0.019(3) 0.020(2) 0.001(3)
C47A 0.070(4) 0.085(4) 0.081(4) 0.024(3) 0.015(3) 0.019(3)
C48A 0.064(4) 0.072(3) 0.071(4) 0.020(3) 0.009(3) 0.005(3)
C46B 0.067(4) 0.077(3) 0.061(4) 0.021(3) 0.020(3) 0.002(3)
C47B 0.069(5) 0.081(4) 0.076(5) 0.018(3) 0.023(3) 0.016(4)
C48B 0.067(4) 0.075(4) 0.068(4) 0.022(3) 0.018(3) 0.006(4)
C49 0.021(2) 0.027(2) 0.039(3) 0.014(2) 0.0105(18) 0.0040(17)
C50 0.028(2) 0.034(3) 0.043(3) 0.019(2) 0.0121(19) 0.0094(19)
C51 0.052(3) 0.046(3) 0.044(3) 0.025(3) 0.016(2) 0.008(2)
C52 0.058(3) 0.039(3) 0.062(4) 0.033(3) 0.018(3) 0.010(2)
C53 0.042(3) 0.025(2) 0.064(4) 0.016(2) 0.016(2) 0.006(2)
C54 0.030(2) 0.029(2) 0.052(3) 0.015(2) 0.017(2) 0.0050(19)
C55 0.037(2) 0.038(3) 0.039(3) 0.017(2) 0.015(2) 0.010(2)
C56 0.069(4) 0.056(3) 0.051(3) 0.014(3) 0.030(3) 0.015(3)
C57 0.052(3) 0.056(3) 0.050(3) 0.012(3) 0.007(3) 0.006(3)
C58A 0.060(3) 0.047(3) 0.054(3) 0.018(3) 0.019(3) 0.008(3)
C59A 0.068(3) 0.069(4) 0.067(4) 0.012(3) 0.025(3) 0.013(3)
C60A 0.074(3) 0.060(4) 0.059(4) 0.020(3) 0.018(3) -0.003(3)
C58B 0.058(3) 0.043(3) 0.053(3) 0.017(3) 0.019(2) 0.009(3)
C59B 0.061(3) 0.065(4) 0.058(4) 0.022(3) 0.021(3) 0.012(3)
C60B 0.070(3) 0.058(4) 0.055(4) 0.023(3) 0.018(3) 0.002(3)
N9 0.036(2) 0.026(2) 0.032(2) 0.0095(16) 0.0059(16) 0.0047(16)
N10 0.0312(19) 0.0242(19) 0.034(2) 0.0075(16) 0.0078(15) 0.0035(15)
N11 0.027(2) 0.050(3) 0.058(3) 0.013(2) 0.0159(19) 0.0058(18)
N12 0.044(2) 0.038(2) 0.035(2) 0.0026(18) 0.0004(18) 0.0138(18)
C61 0.029(2) 0.028(2) 0.027(2) 0.0082(19) 0.0073(18) 0.0015(18)
C62 0.036(3) 0.032(2) 0.038(3) 0.010(2) 0.011(2) 0.011(2)
C63 0.033(3) 0.075(4) 0.073(4) 0.000(4) 0.013(3) 0.007(3)
C64 0.042(3) 0.065(4) 0.056(4) 0.000(3) -0.008(3) 0.023(3)
C65 0.047(3) 0.069(4) 0.108(5) 0.043(4) 0.041(3) 0.005(3)
C66 0.075(4) 0.048(3) 0.056(3) 0.025(3) 0.009(3) 0.018(3)
C67 0.035(2) 0.020(2) 0.039(3) 0.0076(19) 0.009(2) 0.0041(18)
C68 0.046(3) 0.027(2) 0.036(3) 0.009(2) 0.007(2) 0.007(2)
C69 0.054(3) 0.040(3) 0.045(3) 0.007(2) -0.005(3) 0.002(2)
C70 0.039(3) 0.045(3) 0.066(4) 0.003(3) -0.001(3) -0.004(2)
C71 0.043(3) 0.048(3) 0.064(4) 0.009(3) 0.013(3) -0.004(2)
C72 0.050(3) 0.030(3) 0.042(3) 0.008(2) 0.012(2) 0.003(2)
C73 0.056(3) 0.066(4) 0.031(3) 0.014(3) 0.008(2) 0.006(3)
C74 0.109(6) 0.142(7) 0.101(6) 0.073(5) 0.069(5) 0.075(5)
C75 0.102(5) 0.070(4) 0.058(4) 0.030(3) 0.023(3) 0.005(4)
C76 0.046(3) 0.061(3) 0.058(3) 0.023(3) 0.022(3) 0.000(3)
C77 0.126(6) 0.081(5) 0.077(5) 0.044(4) 0.022(4) 0.029(4)
C78 0.128(6) 0.100(5) 0.072(5) 0.032(4) 0.052(4) 0.050(5)
C79 0.020(2) 0.027(2) 0.032(2) 0.0087(19) 0.0101(17) 0.0033(17)
C80 0.037(2) 0.032(3) 0.030(2) 0.009(2) 0.0129(19) 0.0000(19)
C81 0.053(3) 0.031(3) 0.043(3) 0.016(2) 0.017(2) 0.004(2)
C82 0.062(3) 0.024(2) 0.043(3) 0.009(2) 0.013(2) -0.001(2)
C83 0.050(3) 0.039(3) 0.030(3) 0.005(2) 0.005(2) -0.003(2)
C84 0.039(2) 0.025(2) 0.033(3) 0.009(2) 0.009(2) 0.0056(19)
C85 0.055(3) 0.040(3) 0.038(3) 0.017(2) 0.007(2) -0.004(2)
C86 0.097(5) 0.111(6) 0.038(3) 0.019(3) 0.022(3) 0.007(4)
C87 0.092(5) 0.085(5) 0.065(4) 0.032(4) -0.011(3) 0.018(4)
C88 0.058(3) 0.033(3) 0.033(3) 0.010(2) 0.013(2) 0.010(2)
C89 0.081(4) 0.071(4) 0.064(4) 0.038(3) 0.040(3) 0.026(3)
C90 0.074(4) 0.064(4) 0.045(3) 0.020(3) 0.005(3) 0.020(3)
N13 0.031(2) 0.039(2) 0.048(2) 0.0202(19) 0.0115(17) 0.0056(17)
N14 0.031(2) 0.036(2) 0.054(2) 0.0214(19) 0.0091(18) 0.0052(17)
N15 0.033(2) 0.049(3) 0.048(2) 0.015(2) 0.0178(18) 0.0091(19)
N16 0.035(2) 0.041(2) 0.059(3) 0.020(2) 0.0183(19) 0.0054(19)
C91 0.033(2) 0.039(3) 0.037(3) 0.010(2) 0.012(2) 0.007(2)
C92 0.031(2) 0.049(3) 0.042(3) 0.019(2) 0.012(2) 0.003(2)
C93 0.031(3) 0.070(4) 0.084(4) 0.041(3) 0.030(3) 0.018(3)
C94 0.029(3) 0.053(4) 0.083(4) 0.027(3) 0.019(3) 0.005(2)
C95 0.049(3) 0.057(4) 0.063(4) 0.010(3) 0.026(3) 0.014(3)
C96 0.048(3) 0.044(3) 0.083(4) 0.018(3) 0.014(3) -0.001(3)
C97 0.034(3) 0.032(3) 0.056(3) 0.018(2) 0.014(2) 0.007(2)
C98 0.044(3) 0.043(3) 0.047(3) 0.016(2) 0.009(2) 0.006(2)
C99 0.041(3) 0.064(4) 0.060(4) 0.016(3) 0.001(3) 0.002(3)
C100 0.035(3) 0.051(3) 0.092(5) 0.015(3) 0.010(3) 0.017(3)
C101 0.049(3) 0.045(3) 0.078(4) 0.010(3) 0.024(3) 0.012(3)
C102 0.045(3) 0.044(3) 0.060(3) 0.017(3) 0.015(3) 0.007(2)
C103 0.057(3) 0.066(4) 0.049(3) 0.013(3) 0.005(3) 0.015(3)
C104 0.130(7) 0.132(7) 0.076(5) 0.032(5) 0.046(5) 0.012(6)
C105 0.115(6) 0.063(5) 0.112(6) -0.014(4) 0.035(5) 0.002(4)
C106 0.059(3) 0.059(4) 0.046(3) 0.000(3) 0.019(3) 0.012(3)
C107 0.075(4) 0.070(4) 0.078(5) -0.003(4) 0.010(4) -0.006(3)
C108 0.092(5) 0.095(5) 0.073(5) 0.026(4) 0.032(4) 0.010(4)
C109 0.031(2) 0.049(3) 0.055(3) 0.026(3) 0.019(2) 0.007(2)
C110 0.042(3) 0.056(3) 0.059(3) 0.030(3) 0.026(2) 0.012(2)
C111 0.056(3) 0.066(4) 0.075(4) 0.041(3) 0.022(3) 0.016(3)
C112 0.070(4) 0.063(4) 0.095(5) 0.051(4) 0.037(4) 0.018(3)
C113 0.061(4) 0.048(3) 0.083(5) 0.028(3) 0.024(3) 0.010(3)
C114 0.045(3) 0.037(3) 0.070(4) 0.024(3) 0.023(3) 0.005(2)
C115 0.047(3) 0.056(3) 0.049(3) 0.028(3) 0.017(2) 0.009(2)
C116 0.075(4) 0.095(5) 0.057(4) 0.034(3) 0.027(3) 0.013(4)
C117 0.047(3) 0.078(4) 0.064(4) 0.029(3) 0.008(3) 0.003(3)
C118 0.055(3) 0.044(3) 0.067(4) 0.016(3) 0.016(3) 0.005(3)
C119 0.114(6) 0.053(4) 0.072(5) 0.006(3) 0.011(4) 0.016(4)
C120 0.062(4) 0.111(6) 0.094(5) 0.047(5) 0.011(4) -0.009(4)

loop_
_atom_type_symbol
_atom_type_description
_atom_type_scat_dispersion_real
_atom_type_scat_dispersion_imag
_atom_type_scat_source
C C 0.0033 0.0016 'International Tables Vol C Tables 4.2.6.8 and 6.1.1.4'
H H 0.0000 0.0000 'International Tables Vol C Tables 4.2.6.8 and 6.1.1.4'
N N 0.0061 0.0033 'International Tables Vol C Tables 4.2.6.8 and 6.1.1.4'

loop_
_geom_angle_atom_site_label_1
_geom_angle_atom_site_label_2
_geom_angle_atom_site_label_3
_geom_angle
C1 N1 C7 127.0(3)
C1 N2 C19 120.2(3)
C2 N3 C3 108.9(4)
C2 N3 C5 126.8(4)
C3 N3 C5 124.3(4)
C2 N4 C4 110.0(4)
C2 N4 C6 127.3(4)
C4 N4 C6 122.4(4)
N2 C1 N1 128.1(4)
N2 C1 C2 109.5(3)
N1 C1 C2 122.4(4)
N4 C2 N3 106.8(4)
N4 C2 C1 126.7(4)
N3 C2 C1 126.4(4)
C4 C3 N3 107.7(4)
C4 C3 H3 126.2
N3 C3 H3 126.2
C3 C4 N4 106.6(4)
C3 C4 H4 126.7
N4 C4 H4 126.7
N3 C5 H5A 109.5
N3 C5 H5B 109.5
H5A C5 H5B 109.5
N3 C5 H5C 109.5
H5A C5 H5C 109.5
H5B C5 H5C 109.5
N4 C6 H6A 109.5
N4 C6 H6B 109.5
H6A C6 H6B 109.5
N4 C6 H6C 109.5
H6A C6 H6C 109.5
H6B C6 H6C 109.5
N1 C7 C8 123.7(4)
N1 C7 C12 116.9(4)
C8 C7 C12 118.7(4)
C9 C8 C7 119.0(4)
C9 C8 C13 117.8(4)
C7 C8 C13 123.2(4)
C10 C9 C8 121.5(4)
C10 C9 H9 119.3
C8 C9 H9 119.3
C11 C10 C9 119.3(4)
C11 C10 H10 120.3
C9 C10 H10 120.3
C10 C11 C12 122.0(4)
C10 C11 H11 119.0
C12 C11 H11 119.0
C11 C12 C7 119.5(4)
C11 C12 C16 119.8(4)
C7 C12 C16 120.7(4)
C8 C13 C15 111.0(4)
C8 C13 C14 111.1(4)
C15 C13 C14 111.1(4)
C8 C13 H13 107.8
C15 C13 H13 107.8
C14 C13 H13 107.8
C13 C14 H14A 109.5
C13 C14 H14B 109.5
H14A C14 H14B 109.5
C13 C14 H14C 109.5
H14A C14 H14C 109.5
H14B C14 H14C 109.5
C13 C15 H15A 109.5
C13 C15 H15B 109.5
H15A C15 H15B 109.5
C13 C15 H15C 109.5
H15A C15 H15C 109.5
H15B C15 H15C 109.5
C12 C16 C17 112.8(4)
C12 C16 C18 113.8(4)
C17 C16 C18 109.0(4)
C12 C16 H16 107.0
C17 C16 H16 107.0
C18 C16 H16 107.0
C16 C17 H17A 109.5
C16 C17 H17B 109.5
H17A C17 H17B 109.5
C16 C17 H17C 109.5
H17A C17 H17C 109.5
H17B C17 H17C 109.5
C16 C18 H18A 109.5
C16 C18 H18B 109.5
H18A C18 H18B 109.5
C16 C18 H18C 109.5
H18A C18 H18C 109.5
H18B C18 H18C 109.5
C24 C19 C20 119.9(4)
C24 C19 N2 120.0(4)
C20 C19 N2 119.7(4)
C21 C20 C19 117.6(5)
C21 C20 C25 121.5(4)
C19 C20 C25 120.9(4)
C22 C21 C20 122.6(5)
C22 C21 H21 118.7
C20 C21 H21 118.7
C21 C22 C23 119.2(5)
C21 C22 H22 120.4
C23 C22 H22 120.4
C22 C23 C24 122.2(5)
C22 C23 H23 118.9
C24 C23 H23 118.9
C23 C24 C19 118.3(4)
C23 C24 C28 121.0(4)
C19 C24 C28 120.7(4)
C27 C25 C26 110.2(5)
C27 C25 C20 111.1(6)
C26 C25 C20 114.0(5)
C27 C25 H25 107.1
C26 C25 H25 107.1
C20 C25 H25 107.1
C25 C26 H26A 109.5
C25 C26 H26B 109.5
H26A C26 H26B 109.5
C25 C26 H26C 109.5
H26A C26 H26C 109.5
H26B C26 H26C 109.5
C25 C27 H27A 109.5
C25 C27 H27B 109.5
H27A C27 H27B 109.5
C25 C27 H27C 109.5
H27A C27 H27C 109.5
H27B C27 H27C 109.5
C24 C28 C29 112.0(4)
C24 C28 C30 113.0(4)
C29 C28 C30 109.8(5)
C24 C28 H28 107.2
C29 C28 H28 107.2
C30 C28 H28 107.2
C28 C29 H29A 109.5
C28 C29 H29B 109.5
H29A C29 H29B 109.5
C28 C29 H29C 109.5
H29A C29 H29C 109.5
H29B C29 H29C 109.5
C28 C30 H30A 109.5
C28 C30 H30B 109.5
H30A C30 H30B 109.5
C28 C30 H30C 109.5
H30A C30 H30C 109.5
H30B C30 H30C 109.5
C31 N5 C37 119.1(3)
C31 N6 C49 125.6(3)
C32 N7 C33 109.0(4)
C32 N7 C35 126.7(4)
C33 N7 C35 124.3(4)
C32 N8 C34 109.7(4)
C32 N8 C36 127.2(4)
C34 N8 C36 122.6(4)
N6 C31 N5 127.5(4)
N6 C31 C32 123.5(4)
N5 C31 C32 109.0(3)
N8 C32 N7 106.7(4)
N8 C32 C31 127.0(4)
N7 C32 C31 126.2(4)
C34 C33 N7 107.7(4)
C34 C33 H33 126.2
N7 C33 H33 126.2
C33 C34 N8 106.9(4)
C33 C34 H34 126.5
N8 C34 H34 126.5
N7 C35 H35A 109.5
N7 C35 H35B 109.5
H35A C35 H35B 109.5
N7 C35 H35C 109.5
H35A C35 H35C 109.5
H35B C35 H35C 109.5
N8 C36 H36A 109.5
N8 C36 H36B 109.5
H36A C36 H36B 109.5
N8 C36 H36C 109.5
H36A C36 H36C 109.5
H36B C36 H36C 109.5
C42 C37 N5 119.0(4)
C42 C37 C38 119.2(4)
N5 C37 C38 121.3(4)
C39 C38 C37 119.0(4)
C39 C38 C43 121.0(4)
C37 C38 C43 119.8(4)
C40 C39 C38 122.0(5)
C40 C39 H39 119.0
C38 C39 H39 119.0
C41 C40 C39 118.6(5)
C41 C40 H40 120.7
C39 C40 H40 120.7
C40 C41 C42 122.5(5)
C40 C41 H41 118.7
C42 C41 H41 118.7
C41 C42 C37 118.7(4)
C41 C42 C46B 124.3(12)
C37 C42 C46B 116.3(12)
C41 C42 C46A 118.4(7)
C37 C42 C46A 122.9(7)
C38 C43 C44 109.6(4)
C38 C43 C45 113.9(4)
C44 C43 C45 110.6(4)
C38 C43 H43 107.5
C44 C43 H43 107.5
C45 C43 H43 107.5
C43 C44 H44A 109.5
C43 C44 H44B 109.5
H44A C44 H44B 109.5
C43 C44 H44C 109.5
H44A C44 H44C 109.5
H44B C44 H44C 109.5
C43 C45 H45A 109.5
C43 C45 H45B 109.5
H45A C45 H45B 109.5
C43 C45 H45C 109.5
H45A C45 H45C 109.5
H45B C45 H45C 109.5
C42 C46A C48A 113.5(9)
C42 C46A C47A 106.2(9)
C48A C46A C47A 104.7(8)
C42 C46A H46A 110.7
C48A C46A H46A 110.7
C47A C46A H46A 110.7
C47B C46B C48B 119.3(13)
C47B C46B C42 126.1(16)
C48B C46B C42 110.9(13)
C47B C46B H46B 96.4
C48B C46B H46B 96.4
C42 C46B H46B 96.4
C46B C47B H47D 109.5
C46B C47B H47E 109.5
H47D C47B H47E 109.5
C46B C47B H47F 109.5
H47D C47B H47F 109.5
H47E C47B H47F 109.5
C46B C48B H48D 109.5
C46B C48B H48E 109.5
H48D C48B H48E 109.5
C46B C48B H48F 109.5
H48D C48B H48F 109.5
H48E C48B H48F 109.5
C50 C49 N6 124.2(4)
C50 C49 C54 119.2(4)
N6 C49 C54 116.1(4)
C49 C50 C51 118.6(4)
C49 C50 C55 123.3(4)
C51 C50 C55 118.1(4)
C52 C51 C50 122.4(5)
C52 C51 H51 118.8
C50 C51 H51 118.8
C51 C52 C53 119.1(4)
C51 C52 H52 120.4
C53 C52 H52 120.4
C52 C53 C54 122.6(4)
C52 C53 H53 118.7
C54 C53 H53 118.7
C53 C54 C49 117.9(4)
C53 C54 C58B 123.8(9)
C49 C54 C58B 118.2(8)
C53 C54 C58A 118.1(9)
C49 C54 C58A 123.8(9)
C56 C55 C57 110.6(4)
C56 C55 C50 113.1(4)
C57 C55 C50 110.5(4)
C56 C55 H55 107.5
C57 C55 H55 107.5
C50 C55 H55 107.5
C55 C56 H56A 109.5
C55 C56 H56B 109.5
H56A C56 H56B 109.5
C55 C56 H56C 109.5
H56A C56 H56C 109.5
H56B C56 H56C 109.5
C55 C57 H57A 109.5
C55 C57 H57B 109.5
H57A C57 H57B 109.5
C55 C57 H57C 109.5
H57A C57 H57C 109.5
H57B C57 H57C 109.5
C54 C58A C60A 108.0(12)
C54 C58A C59A 111.8(11)
C60A C58A C59A 102.9(10)
C54 C58A H58A 111.2
C60A C58A H58A 111.2
C59A C58A H58A 111.2
C60B C58B C59B 115.8(9)
C60B C58B C54 123.6(12)
C59B C58B C54 113.0(10)
C60B C58B H58B 99.3
C59B C58B H58B 99.3
C54 C58B H58B 99.3
C58B C59B H59D 109.5
C58B C59B H59E 109.5
H59D C59B H59E 109.5
C58B C59B H59F 109.5
H59D C59B H59F 109.5
H59E C59B H59F 109.5
C58B C60B H60D 109.5
C58B C60B H60E 109.5
H60D C60B H60E 109.5
C58B C60B H60F 109.5
H60D C60B H60F 109.5
H60E C60B H60F 109.5
C61 N9 C67 117.2(3)
C61 N10 C79 125.4(3)
C62 N11 C63 108.3(5)
C62 N11 C65 128.0(4)
C63 N11 C65 123.5(5)
C62 N12 C64 109.1(5)
C62 N12 C66 128.2(4)
C64 N12 C66 122.7(5)
N9 C61 N10 125.5(4)
N9 C61 C62 109.6(3)
N10 C61 C62 124.8(4)
N11 C62 N12 107.3(4)
N11 C62 C61 127.6(4)
N12 C62 C61 125.0(4)
C64 C63 N11 108.5(5)
C64 C63 H63 125.8
N11 C63 H63 125.8
C63 C64 N12 106.8(5)
C63 C64 H64 126.6
N12 C64 H64 126.6
N11 C65 H65A 109.5
N11 C65 H65B 109.5
H65A C65 H65B 109.5
N11 C65 H65C 109.5
H65A C65 H65C 109.5
H65B C65 H65C 109.5
N12 C66 H66A 109.5
N12 C66 H66B 109.5
H66A C66 H66B 109.5
N12 C66 H66C 109.5
H66A C66 H66C 109.5
H66B C66 H66C 109.5
C68 C67 C72 119.3(4)
C68 C67 N9 118.9(4)
C72 C67 N9 121.4(4)
C69 C68 C67 119.5(4)
C69 C68 C73 120.8(4)
C67 C68 C73 119.8(4)
C70 C69 C68 120.6(5)
C70 C69 H69 119.7
C68 C69 H69 119.7
C71 C70 C69 120.2(5)
C71 C70 H70 119.9
C69 C70 H70 119.9
C70 C71 C72 121.3(5)
C70 C71 H71 119.3
C72 C71 H71 119.3
C71 C72 C67 119.0(5)
C71 C72 C76 120.8(5)
C67 C72 C76 120.2(4)
C75 C73 C74 110.6(5)
C75 C73 C68 113.8(4)
C74 C73 C68 109.4(5)
C75 C73 H73 107.6
C74 C73 H73 107.6
C68 C73 H73 107.6
C73 C74 H74A 109.5
C73 C74 H74B 109.5
H74A C74 H74B 109.5
C73 C74 H74C 109.5
H74A C74 H74C 109.5
H74B C74 H74C 109.5
C73 C75 H75A 109.5
C73 C75 H75B 109.5
H75A C75 H75B 109.5
C73 C75 H75C 109.5
H75A C75 H75C 109.5
H75B C75 H75C 109.5
C77 C76 C78 110.6(5)
C77 C76 C72 109.9(5)
C78 C76 C72 113.6(5)
C77 C76 H76 107.5
C78 C76 H76 107.5
C72 C76 H76 107.5
C76 C77 H77A 109.5
C76 C77 H77B 109.5
H77A C77 H77B 109.5
C76 C77 H77C 109.5
H77A C77 H77C 109.5
H77B C77 H77C 109.5
C76 C78 H78A 109.5
C76 C78 H78B 109.5
H78A C78 H78B 109.5
C76 C78 H78C 109.5
H78A C78 H78C 109.5
H78B C78 H78C 109.5
N10 C79 C84 123.9(4)
N10 C79 C80 116.9(4)
C84 C79 C80 118.9(4)
C81 C80 C79 118.7(4)
C81 C80 C85 120.4(4)
C79 C80 C85 120.9(4)
C82 C81 C80 122.1(4)
C82 C81 H81 118.9
C80 C81 H81 118.9
C81 C82 C83 119.1(4)
C81 C82 H82 120.4
C83 C82 H82 120.4
C82 C83 C84 121.9(4)
C82 C83 H83 119.1
C84 C83 H83 119.1
C83 C84 C79 118.9(4)
C83 C84 C88 118.1(4)
C79 C84 C88 122.6(4)
C86 C85 C80 113.8(4)
C86 C85 C87 108.1(5)
C80 C85 C87 112.2(4)
C86 C85 H85 107.5
C80 C85 H85 107.5
C87 C85 H85 107.5
C85 C86 H86A 109.5
C85 C86 H86B 109.5
H86A C86 H86B 109.5
C85 C86 H86C 109.5
H86A C86 H86C 109.5
H86B C86 H86C 109.5
C85 C87 H87A 109.5
C85 C87 H87B 109.5
H87A C87 H87B 109.5
C85 C87 H87C 109.5
H87A C87 H87C 109.5
H87B C87 H87C 109.5
C84 C88 C89 110.1(4)
C84 C88 C90 113.3(4)
C89 C88 C90 109.9(4)
C84 C88 H88 107.8
C89 C88 H88 107.8
C90 C88 H88 107.8
C88 C89 H89A 109.5
C88 C89 H89B 109.5
H89A C89 H89B 109.5
C88 C89 H89C 109.5
H89A C89 H89C 109.5
H89B C89 H89C 109.5
C88 C90 H90A 109.5
C88 C90 H90B 109.5
H90A C90 H90B 109.5
C88 C90 H90C 109.5
H90A C90 H90C 109.5
H90B C90 H90C 109.5
C91 N13 C97 120.4(4)
C91 N14 C109 127.7(4)
C92 N15 C93 108.3(4)
C92 N15 C95 126.9(4)
C93 N15 C95 124.5(4)
C92 N16 C94 109.6(4)
C92 N16 C96 127.1(4)
C94 N16 C96 123.4(4)
N14 C91 N13 127.6(4)
N14 C91 C92 122.6(4)
N13 C91 C92 109.7(4)
N16 C92 N15 106.7(4)
N16 C92 C91 126.3(4)
N15 C92 C91 127.0(4)
C94 C93 N15 108.6(4)
C94 C93 H93 125.7
N15 C93 H93 125.7
C93 C94 N16 106.9(4)
C93 C94 H94 126.6
N16 C94 H94 126.6
N15 C95 H95A 109.5
N15 C95 H95B 109.5
H95A C95 H95B 109.5
N15 C95 H95C 109.5
H95A C95 H95C 109.5
H95B C95 H95C 109.5
N16 C96 H96A 109.5
N16 C96 H96B 109.5
H96A C96 H96B 109.5
N16 C96 H96C 109.5
H96A C96 H96C 109.5
H96B C96 H96C 109.5
C98 C97 C102 119.1(4)
C98 C97 N13 120.5(4)
C102 C97 N13 120.0(4)
C99 C98 C97 119.1(5)
C99 C98 C103 118.8(5)
C97 C98 C103 122.1(4)
C100 C99 C98 121.3(5)
C100 C99 H99 119.3
C98 C99 H99 119.3
C101 C100 C99 120.3(5)
C101 C100 H100 119.9
C99 C100 H100 119.9
C100 C101 C102 121.1(5)
C100 C101 H101 119.5
C102 C101 H101 119.5
C101 C102 C97 119.0(5)
C101 C102 C106 118.8(5)
C97 C102 C106 122.2(4)
C98 C103 C105 110.4(5)
C98 C103 C104 111.3(5)
C105 C103 C104 109.5(6)
C98 C103 H103 108.5
C105 C103 H103 108.5
C104 C103 H103 108.5
C103 C104 H10A 109.5
C103 C104 H10B 109.5
H10A C104 H10B 109.5
C103 C104 H10C 109.5
H10A C104 H10C 109.5
H10B C104 H10C 109.5
C103 C105 H10D 109.5
C103 C105 H10E 109.5
H10D C105 H10E 109.5
C103 C105 H10F 109.5
H10D C105 H10F 109.5
H10E C105 H10F 109.5
C102 C106 C108 112.4(5)
C102 C106 C107 110.8(5)
C108 C106 C107 111.5(5)
C102 C106 H106 107.3
C108 C106 H106 107.3
C107 C106 H106 107.3
C106 C107 H10G 109.5
C106 C107 H10H 109.5
H10G C107 H10H 109.5
C106 C107 H10I 109.5
H10G C107 H10I 109.5
H10H C107 H10I 109.5
C106 C108 H10J 109.5
C106 C108 H10K 109.5
H10J C108 H10K 109.5
C106 C108 H10L 109.5
H10J C108 H10L 109.5
H10K C108 H10L 109.5
N14 C109 C110 122.9(4)
N14 C109 C114 117.1(4)
C110 C109 C114 119.4(4)
C111 C110 C109 118.7(5)
C111 C110 C115 117.4(5)
C109 C110 C115 123.8(4)
C112 C111 C110 121.5(6)
C112 C111 H111 119.3
C110 C111 H111 119.3
C113 C112 C111 119.5(5)
C113 C112 H112 120.2
C111 C112 H112 120.2
C112 C113 C114 122.1(5)
C112 C113 H113 118.9
C114 C113 H113 118.9
C113 C114 C109 118.7(5)
C113 C114 C118 120.2(5)
C109 C114 C118 121.2(4)
C110 C115 C116 112.7(4)
C110 C115 C117 111.1(4)
C116 C115 C117 110.2(4)
C110 C115 H115 107.6
C116 C115 H115 107.6
C117 C115 H115 107.6
C115 C116 H11A 109.5
C115 C116 H11B 109.5
H11A C116 H11B 109.5
C115 C116 H11C 109.5
H11A C116 H11C 109.5
H11B C116 H11C 109.5
C115 C117 H11D 109.5
C115 C117 H11E 109.5
H11D C117 H11E 109.5
C115 C117 H11F 109.5
H11D C117 H11F 109.5
H11E C117 H11F 109.5
C114 C118 C120 111.5(5)
C114 C118 C119 113.3(5)
C120 C118 C119 109.8(5)
C114 C118 H118 107.3
C120 C118 H118 107.3
C119 C118 H118 107.3
C118 C119 H11G 109.5
C118 C119 H11H 109.5
H11G C119 H11H 109.5
C118 C119 H11I 109.5
H11G C119 H11I 109.5
H11H C119 H11I 109.5
C118 C120 H12A 109.5
C118 C120 H12B 109.5
H12A C120 H12B 109.5
C118 C120 H12C 109.5
H12A C120 H12C 109.5
H12B C120 H12C 109.5

loop_
_geom_bond_atom_site_label_1
_geom_bond_atom_site_label_2
_geom_bond_distance
N1 C1 1.315(5)
N1 C7 1.398(5)
N2 C1 1.302(5)
N2 C19 1.413(5)
N3 C2 1.335(5)
N3 C3 1.381(6)
N3 C5 1.459(6)
N4 C2 1.330(5)
N4 C4 1.376(6)
N4 C6 1.468(6)
C1 C2 1.517(6)
C3 C4 1.327(7)
C3 H3 0.9400
C4 H4 0.9400
C5 H5A 0.9700
C5 H5B 0.9700
C5 H5C 0.9700
C6 H6A 0.9700
C6 H6B 0.9700
C6 H6C 0.9700
C7 C8 1.419(6)
C7 C12 1.419(6)
C8 C9 1.397(6)
C8 C13 1.519(6)
C9 C10 1.386(7)
C9 H9 0.9400
C10 C11 1.363(7)
C10 H10 0.9400
C11 C12 1.385(6)
C11 H11 0.9400
C12 C16 1.509(6)
C13 C15 1.529(6)
C13 C14 1.536(7)
C13 H13 0.9900
C14 H14A 0.9700
C14 H14B 0.9700
C14 H14C 0.9700
C15 H15A 0.9700
C15 H15B 0.9700
C15 H15C 0.9700
C16 C17 1.517(7)
C16 C18 1.527(7)
C16 H16 0.9900
C17 H17A 0.9700
C17 H17B 0.9700
C17 H17C 0.9700
C18 H18A 0.9700
C18 H18B 0.9700
C18 H18C 0.9700
C19 C24 1.403(6)
C19 C20 1.405(6)
C20 C21 1.400(7)
C20 C25 1.514(7)
C21 C22 1.339(7)
C21 H21 0.9400
C22 C23 1.365(7)
C22 H22 0.9400
C23 C24 1.381(6)
C23 H23 0.9400
C24 C28 1.499(6)
C25 C27 1.489(9)
C25 C26 1.510(9)
C25 H25 0.9900
C26 H26A 0.9700
C26 H26B 0.9700
C26 H26C 0.9700
C27 H27A 0.9700
C27 H27B 0.9700
C27 H27C 0.9700
C28 C29 1.515(8)
C28 C30 1.527(7)
C28 H28 0.9900
C29 H29A 0.9700
C29 H29B 0.9700
C29 H29C 0.9700
C30 H30A 0.9700
C30 H30B 0.9700
C30 H30C 0.9700
N5 C31 1.319(5)
N5 C37 1.409(5)
N6 C31 1.312(5)
N6 C49 1.401(5)
N7 C32 1.347(5)
N7 C33 1.366(6)
N7 C35 1.465(6)
N8 C32 1.340(5)
N8 C34 1.367(6)
N8 C36 1.451(6)
C31 C32 1.505(6)
C33 C34 1.344(7)
C33 H33 0.9400
C34 H34 0.9400
C35 H35A 0.9700
C35 H35B 0.9700
C35 H35C 0.9700
C36 H36A 0.9700
C36 H36B 0.9700
C36 H36C 0.9700
C37 C42 1.404(6)
C37 C38 1.411(6)
C38 C39 1.381(6)
C38 C43 1.506(7)
C39 C40 1.378(7)
C39 H39 0.9400
C40 C41 1.357(7)
C40 H40 0.9400
C41 C42 1.391(7)
C41 H41 0.9400
C42 C46B 1.511(16)
C42 C46A 1.538(11)
C43 C44 1.523(7)
C43 C45 1.536(7)
C43 H43 0.9900
C44 H44A 0.9700
C44 H44B 0.9700
C44 H44C 0.9700
C45 H45A 0.9700
C45 H45B 0.9700
C45 H45C 0.9700
C46A C48A 1.554(12)
C46A C47A 1.589(12)
C46A H46A 0.9900
C47A H47A 0.9700
C47A H47B 0.9700
C47A H47C 0.9700
C48A H48A 0.9700
C48A H48B 0.9700
C48A H48C 0.9700
C46B C47B 1.396(16)
C46B C48B 1.492(16)
C46B H46B 0.9900
C47B H47D 0.9700
C47B H47E 0.9700
C47B H47F 0.9700
C48B H48D 0.9700
C48B H48E 0.9700
C48B H48F 0.9700
C49 C50 1.400(6)
C49 C54 1.440(6)
C50 C51 1.401(6)
C50 C55 1.532(6)
C51 C52 1.356(7)
C51 H51 0.9400
C52 C53 1.371(7)
C52 H52 0.9400
C53 C54 1.385(6)
C53 H53 0.9400
C54 C58B 1.498(14)
C54 C58A 1.530(14)
C55 C56 1.519(6)
C55 C57 1.531(6)
C55 H55 0.9900
C56 H56A 0.9700
C56 H56B 0.9700
C56 H56C 0.9700
C57 H57A 0.9700
C57 H57B 0.9700
C57 H57C 0.9700
C58A C60A 1.574(15)
C58A C59A 1.597(15)
C58A H58A 0.9900
C59A H59A 0.9700
C59A H59B 0.9700
C59A H59C 0.9700
C60A H60A 0.9700
C60A H60B 0.9700
C60A H60C 0.9700
C58B C60B 1.459(13)
C58B C59B 1.485(13)
C58B H58B 0.9900
C59B H59D 0.9700
C59B H59E 0.9700
C59B H59F 0.9700
C60B H60D 0.9700
C60B H60E 0.9700
C60B H60F 0.9700
N9 C61 1.321(5)
N9 C67 1.412(5)
N10 C61 1.325(5)
N10 C79 1.390(5)
N11 C62 1.339(6)
N11 C63 1.362(7)
N11 C65 1.453(7)
N12 C62 1.339(5)
N12 C64 1.366(7)
N12 C66 1.455(6)
C61 C62 1.506(6)
C63 C64 1.329(8)
C63 H63 0.9400
C64 H64 0.9400
C65 H65A 0.9700
C65 H65B 0.9700
C65 H65C 0.9700
C66 H66A 0.9700
C66 H66B 0.9700
C66 H66C 0.9700
C67 C68 1.401(6)
C67 C72 1.407(6)
C68 C69 1.391(7)
C68 C73 1.520(7)
C69 C70 1.369(7)
C69 H69 0.9400
C70 C71 1.365(7)
C70 H70 0.9400
C71 C72 1.385(7)
C71 H71 0.9400
C72 C76 1.514(7)
C73 C75 1.509(7)
C73 C74 1.515(8)
C73 H73 0.9900
C74 H74A 0.9700
C74 H74B 0.9700
C74 H74C 0.9700
C75 H75A 0.9700
C75 H75B 0.9700
C75 H75C 0.9700
C76 C77 1.510(8)
C76 C78 1.512(8)
C76 H76 0.9900
C77 H77A 0.9700
C77 H77B 0.9700
C77 H77C 0.9700
C78 H78A 0.9700
C78 H78B 0.9700
C78 H78C 0.9700
C79 C84 1.414(6)
C79 C80 1.430(6)
C80 C81 1.383(6)
C80 C85 1.512(6)
C81 C82 1.372(6)
C81 H81 0.9400
C82 C83 1.380(6)
C82 H82 0.9400
C83 C84 1.389(6)
C83 H83 0.9400
C84 C88 1.519(6)
C85 C86 1.502(7)
C85 C87 1.534(7)
C85 H85 0.9900
C86 H86A 0.9700
C86 H86B 0.9700
C86 H86C 0.9700
C87 H87A 0.9700
C87 H87B 0.9700
C87 H87C 0.9700
C88 C89 1.526(7)
C88 C90 1.531(7)
C88 H88 0.9900
C89 H89A 0.9700
C89 H89B 0.9700
C89 H89C 0.9700
C90 H90A 0.9700
C90 H90B 0.9700
C90 H90C 0.9700
N13 C91 1.314(5)
N13 C97 1.413(5)
N14 C91 1.309(6)
N14 C109 1.394(6)
N15 C92 1.360(6)
N15 C93 1.371(6)
N15 C95 1.440(6)
N16 C92 1.333(6)
N16 C94 1.383(6)
N16 C96 1.460(6)
C91 C92 1.515(6)
C93 C94 1.322(7)
C93 H93 0.9400
C94 H94 0.9400
C95 H95A 0.9700
C95 H95B 0.9700
C95 H95C 0.9700
C96 H96A 0.9700
C96 H96B 0.9700
C96 H96C 0.9700
C97 C98 1.402(7)
C97 C102 1.408(7)
C98 C99 1.388(7)
C98 C103 1.495(7)
C99 C100 1.368(8)
C99 H99 0.9400
C100 C101 1.347(8)
C100 H100 0.9400
C101 C102 1.403(7)
C101 H101 0.9400
C102 C106 1.511(7)
C103 C105 1.514(9)
C103 C104 1.523(9)
C103 H103 0.9900
C104 H10A 0.9700
C104 H10B 0.9700
C104 H10C 0.9700
C105 H10D 0.9700
C105 H10E 0.9700
C105 H10F 0.9700
C106 C108 1.526(8)
C106 C107 1.528(8)
C106 H106 0.9900
C107 H10G 0.9700
C107 H10H 0.9700
C107 H10I 0.9700
C108 H10J 0.9700
C108 H10K 0.9700
C108 H10L 0.9700
C109 C110 1.418(7)
C109 C114 1.430(7)
C110 C111 1.405(7)
C110 C115 1.517(7)
C111 C112 1.384(8)
C111 H111 0.9400
C112 C113 1.373(8)
C112 H112 0.9400
C113 C114 1.393(7)
C113 H113 0.9400
C114 C118 1.513(7)
C115 C116 1.518(7)
C115 C117 1.538(7)
C115 H115 0.9900
C116 H11A 0.9700
C116 H11B 0.9700
C116 H11C 0.9700
C117 H11D 0.9700
C117 H11E 0.9700
C117 H11F 0.9700
C118 C120 1.519(8)
C118 C119 1.527(8)
C118 H118 0.9900
C119 H11G 0.9700
C119 H11H 0.9700
C119 H11I 0.9700
C120 H12A 0.9700
C120 H12B 0.9700
C120 H12C 0.9700

loop_
_geom_torsion_atom_site_label_1
_geom_torsion_atom_site_label_2
_geom_torsion_atom_site_label_3
_geom_torsion_atom_site_label_4
_geom_torsion
C19 N2 C1 N1 1.6(7)
C19 N2 C1 C2 -175.2(4)
C7 N1 C1 N2 172.4(4)
C7 N1 C1 C2 -11.1(6)
C4 N4 C2 N3 -1.8(5)
C6 N4 C2 N3 171.2(4)
C4 N4 C2 C1 -177.9(4)
C6 N4 C2 C1 -4.8(7)
C3 N3 C2 N4 1.4(5)
C5 N3 C2 N4 -179.3(4)
C3 N3 C2 C1 177.5(4)
C5 N3 C2 C1 -3.2(7)
N2 C1 C2 N4 126.3(5)
N1 C1 C2 N4 -50.8(6)
N2 C1 C2 N3 -49.0(6)
N1 C1 C2 N3 133.9(5)
C2 N3 C3 C4 -0.4(6)
C5 N3 C3 C4 -179.8(5)
N3 C3 C4 N4 -0.6(6)
C2 N4 C4 C3 1.5(6)
C6 N4 C4 C3 -171.9(4)
C1 N1 C7 C8 -61.5(6)
C1 N1 C7 C12 128.2(4)
N1 C7 C8 C9 -171.2(4)
C12 C7 C8 C9 -0.9(6)
N1 C7 C8 C13 6.8(6)
C12 C7 C8 C13 177.1(4)
C7 C8 C9 C10 0.8(7)
C13 C8 C9 C10 -177.3(4)
C8 C9 C10 C11 -0.6(7)
C9 C10 C11 C12 0.6(7)
C10 C11 C12 C7 -0.9(7)
C10 C11 C12 C16 178.7(4)
N1 C7 C12 C11 171.9(4)
C8 C7 C12 C11 1.0(6)
N1 C7 C12 C16 -7.7(6)
C8 C7 C12 C16 -178.5(4)
C9 C8 C13 C15 -59.7(5)
C7 C8 C13 C15 122.3(5)
C9 C8 C13 C14 64.5(5)
C7 C8 C13 C14 -113.5(5)
C11 C12 C16 C17 -81.8(5)
C7 C12 C16 C17 97.7(5)
C11 C12 C16 C18 43.0(6)
C7 C12 C16 C18 -137.5(4)
C1 N2 C19 C24 87.4(5)
C1 N2 C19 C20 -99.7(5)
C24 C19 C20 C21 6.2(7)
N2 C19 C20 C21 -166.7(4)
C24 C19 C20 C25 -173.2(5)
N2 C19 C20 C25 13.9(7)
C19 C20 C21 C22 -3.0(8)
C25 C20 C21 C22 176.3(5)
C20 C21 C22 C23 -1.6(8)
C21 C22 C23 C24 3.2(8)
C22 C23 C24 C19 0.0(7)
C22 C23 C24 C28 -179.8(5)
C20 C19 C24 C23 -4.8(7)
N2 C19 C24 C23 168.1(4)
C20 C19 C24 C28 175.1(4)
N2 C19 C24 C28 -12.1(6)
C21 C20 C25 C27 73.0(8)
C19 C20 C25 C27 -107.6(7)
C21 C20 C25 C26 -52.2(8)
C19 C20 C25 C26 127.1(6)
C23 C24 C28 C29 -84.0(6)
C19 C24 C28 C29 96.2(6)
C23 C24 C28 C30 40.7(7)
C19 C24 C28 C30 -139.1(5)
C49 N6 C31 N5 -175.5(4)
C49 N6 C31 C32 8.5(6)
C37 N5 C31 N6 -0.3(6)
C37 N5 C31 C32 176.2(4)
C34 N8 C32 N7 -1.1(5)
C36 N8 C32 N7 -173.1(4)
C34 N8 C32 C31 176.0(4)
C36 N8 C32 C31 4.0(7)
C33 N7 C32 N8 0.4(5)
C35 N7 C32 N8 -178.5(4)
C33 N7 C32 C31 -176.7(4)
C35 N7 C32 C31 4.4(7)
N6 C31 C32 N8 50.1(6)
N5 C31 C32 N8 -126.6(4)
N6 C31 C32 N7 -133.4(4)
N5 C31 C32 N7 50.0(5)
C32 N7 C33 C34 0.4(5)
C35 N7 C33 C34 179.3(4)
N7 C33 C34 N8 -1.0(5)
C32 N8 C34 C33 1.3(5)
C36 N8 C34 C33 173.8(4)
C31 N5 C37 C42 -102.3(5)
C31 N5 C37 C38 85.4(5)
C42 C37 C38 C39 -2.6(6)
N5 C37 C38 C39 169.6(4)
C42 C37 C38 C43 -177.1(4)
N5 C37 C38 C43 -4.9(6)
C37 C38 C39 C40 1.2(7)
C43 C38 C39 C40 175.6(5)
C38 C39 C40 C41 0.3(8)
C39 C40 C41 C42 -0.3(8)
C40 C41 C42 C37 -1.1(8)
C40 C41 C42 C46B -171.0(10)
C40 C41 C42 C46A 177.1(6)
N5 C37 C42 C41 -169.8(4)
C38 C37 C42 C41 2.6(7)
N5 C37 C42 C46B 0.8(10)
C38 C37 C42 C46B 173.2(8)
N5 C37 C42 C46A 12.1(8)
C38 C37 C42 C46A -175.5(6)
C39 C38 C43 C44 -82.6(6)
C37 C38 C43 C44 91.7(5)
C39 C38 C43 C45 41.7(6)
C37 C38 C43 C45 -143.9(4)
C41 C42 C46A C48A -58.5(11)
C37 C42 C46A C48A 119.6(9)
C46B C42 C46A C48A 179(8)
C41 C42 C46A C47A 56.0(10)
C37 C42 C46A C47A -125.9(8)
C46B C42 C46A C47A -67(7)
C41 C42 C46B C47B 57(3)
C37 C42 C46B C47B -113(2)
C46A C42 C46B C47B 120(9)
C41 C42 C46B C48B -101.0(18)
C37 C42 C46B C48B 89(2)
C46A C42 C46B C48B -38(6)
C31 N6 C49 C50 60.1(6)
C31 N6 C49 C54 -127.9(4)
N6 C49 C50 C51 176.1(4)
C54 C49 C50 C51 4.3(6)
N6 C49 C50 C55 -1.5(6)
C54 C49 C50 C55 -173.3(4)
C49 C50 C51 C52 -2.8(7)
C55 C50 C51 C52 174.9(4)
C50 C51 C52 C53 0.1(7)
C51 C52 C53 C54 1.0(7)
C52 C53 C54 C49 0.5(7)
C52 C53 C54 C58B 177.5(8)
C52 C53 C54 C58A -175.8(7)
C50 C49 C54 C53 -3.2(6)
N6 C49 C54 C53 -175.7(4)
C50 C49 C54 C58B 179.7(7)
N6 C49 C54 C58B 7.2(8)
C50 C49 C54 C58A 172.9(7)
N6 C49 C54 C58A 0.4(9)
C49 C50 C55 C56 -126.9(4)
C51 C50 C55 C56 55.5(5)
C49 C50 C55 C57 108.5(5)
C51 C50 C55 C57 -69.0(5)
C53 C54 C58A C60A -48.9(12)
C49 C54 C58A C60A 135.0(9)
C58B C54 C58A C60A 87(9)
C53 C54 C58A C59A 63.6(13)
C49 C54 C58A C59A -112.5(12)
C58B C54 C58A C59A -160(10)
C53 C54 C58B C60B -52.0(18)
C49 C54 C58B C60B 124.9(14)
C58A C54 C58B C60B -100(10)
C53 C54 C58B C59B 96.0(13)
C49 C54 C58B C59B -87.1(14)
C58A C54 C58B C59B 48(8)
C67 N9 C61 N10 0.6(6)
C67 N9 C61 C62 -176.0(3)
C79 N10 C61 N9 174.6(4)
C79 N10 C61 C62 -9.4(6)
C63 N11 C62 N12 1.3(5)
C65 N11 C62 N12 176.5(5)
C63 N11 C62 C61 -174.7(4)
C65 N11 C62 C61 0.5(8)
C64 N12 C62 N11 -1.4(5)
C66 N12 C62 N11 178.8(4)
C64 N12 C62 C61 174.7(4)
C66 N12 C62 C61 -5.1(7)
N9 C61 C62 N11 129.4(5)
N10 C61 C62 N11 -47.2(7)
N9 C61 C62 N12 -46.0(6)
N10 C61 C62 N12 137.5(4)
C62 N11 C63 C64 -0.8(6)
C65 N11 C63 C64 -176.2(5)
N11 C63 C64 N12 -0.1(6)
C62 N12 C64 C63 0.9(6)
C66 N12 C64 C63 -179.3(5)
C61 N9 C67 C68 92.9(5)
C61 N9 C67 C72 -93.6(5)
C72 C67 C68 C69 -2.9(6)
N9 C67 C68 C69 170.7(4)
C72 C67 C68 C73 178.4(4)
N9 C67 C68 C73 -8.0(6)
C67 C68 C69 C70 -0.1(7)
C73 C68 C69 C70 178.5(5)
C68 C69 C70 C71 2.9(8)
C69 C70 C71 C72 -2.6(8)
C70 C71 C72 C67 -0.4(7)
C70 C71 C72 C76 -179.6(5)
C68 C67 C72 C71 3.2(6)
N9 C67 C72 C71 -170.3(4)
C68 C67 C72 C76 -177.6(4)
N9 C67 C72 C76 8.9(6)
C69 C68 C73 C75 40.2(7)
C67 C68 C73 C75 -141.1(5)
C69 C68 C73 C74 -84.0(6)
C67 C68 C73 C74 94.6(6)
C71 C72 C76 C77 76.3(6)
C67 C72 C76 C77 -102.9(6)
C71 C72 C76 C78 -48.3(7)
C67 C72 C76 C78 132.6(5)
C61 N10 C79 C84 -53.1(6)
C61 N10 C79 C80 133.0(4)
N10 C79 C80 C81 -180.0(4)
C84 C79 C80 C81 5.8(6)
N10 C79 C80 C85 0.9(6)
C84 C79 C80 C85 -173.3(4)
C79 C80 C81 C82 -0.5(7)
C85 C80 C81 C82 178.6(4)
C80 C81 C82 C83 -3.7(7)
C81 C82 C83 C84 2.5(7)
C82 C83 C84 C79 2.9(7)
C82 C83 C84 C88 -169.7(4)
N10 C79 C84 C83 179.2(4)
C80 C79 C84 C83 -6.9(6)
N10 C79 C84 C88 -8.6(6)
C80 C79 C84 C88 165.3(4)
C81 C80 C85 C86 78.6(6)
C79 C80 C85 C86 -102.3(5)
C81 C80 C85 C87 -44.5(6)
C79 C80 C85 C87 134.6(5)
C83 C84 C88 C89 70.2(6)
C79 C84 C88 C89 -102.0(5)
C83 C84 C88 C90 -53.3(6)
C79 C84 C88 C90 134.4(4)
C109 N14 C91 N13 167.0(5)
C109 N14 C91 C92 -16.1(7)
C97 N13 C91 N14 -4.1(7)
C97 N13 C91 C92 178.8(4)
C94 N16 C92 N15 1.0(5)
C96 N16 C92 N15 -179.2(4)
C94 N16 C92 C91 178.4(4)
C96 N16 C92 C91 -1.9(8)
C93 N15 C92 N16 -1.1(5)
C95 N15 C92 N16 172.8(4)
C93 N15 C92 C91 -178.4(4)
C95 N15 C92 C91 -4.5(7)
N14 C91 C92 N16 137.7(5)
N13 C91 C92 N16 -44.9(6)
N14 C91 C92 N15 -45.4(7)
N13 C91 C92 N15 131.9(5)
C92 N15 C93 C94 0.8(6)
C95 N15 C93 C94 -173.3(5)
N15 C93 C94 N16 -0.2(6)
C92 N16 C94 C93 -0.5(6)
C96 N16 C94 C93 179.7(5)
C91 N13 C97 C98 92.8(5)
C91 N13 C97 C102 -95.2(5)
C102 C97 C98 C99 -3.4(7)
N13 C97 C98 C99 168.7(4)
C102 C97 C98 C103 175.5(5)
N13 C97 C98 C103 -12.4(7)
C97 C98 C99 C100 0.1(8)
C103 C98 C99 C100 -178.8(5)
C98 C99 C100 C101 3.2(9)
C99 C100 C101 C102 -3.0(9)
C100 C101 C102 C97 -0.3(8)
C100 C101 C102 C106 -179.9(5)
C98 C97 C102 C101 3.5(7)
N13 C97 C102 C101 -168.6(4)
C98 C97 C102 C106 -176.9(5)
N13 C97 C102 C106 11.0(7)
C99 C98 C103 C105 57.9(7)
C97 C98 C103 C105 -121.0(6)
C99 C98 C103 C104 -63.9(7)
C97 C98 C103 C104 117.2(6)
C101 C102 C106 C108 -51.8(7)
C97 C102 C106 C108 128.6(5)
C101 C102 C106 C107 73.6(6)
C97 C102 C106 C107 -106.0(6)
C91 N14 C109 C110 -58.8(7)
C91 N14 C109 C114 130.0(5)
N14 C109 C110 C111 -169.9(4)
C114 C109 C110 C111 1.1(7)
N14 C109 C110 C115 6.4(7)
C114 C109 C110 C115 177.4(4)
C109 C110 C111 C112 0.7(8)
C115 C110 C111 C112 -175.8(5)
C110 C111 C112 C113 -2.5(8)
C111 C112 C113 C114 2.4(9)
C112 C113 C114 C109 -0.7(8)
C112 C113 C114 C118 178.8(5)
N14 C109 C114 C113 170.4(4)
C110 C109 C114 C113 -1.1(7)
N14 C109 C114 C118 -9.1(7)
C110 C109 C114 C118 179.4(4)
C111 C110 C115 C116 58.6(6)
C109 C110 C115 C116 -117.7(5)
C111 C110 C115 C117 -65.5(6)
C109 C110 C115 C117 118.1(5)
C113 C114 C118 C120 -80.4(6)
C109 C114 C118 C120 99.0(6)
C113 C114 C118 C119 44.0(7)
C109 C114 C118 C119 -136.5(5)
